data_2107096
loop_
_publ_author_name
'Marseglia, E. A.'
'Brown, I. D.'

_publ_section_title
;
 Lithium hexafluorotitanate dihydrate and lithium hexafluorostannate
 dihydrate
;
_journal_coden_ASTM ACBCAR
_journal_issue 6
_journal_name_full
;
 Acta Crystallographica, Section B: Structural Crystallography and
 Crystal Chemistry
;
_journal_page_first 1352
_journal_page_last 1354
_journal_paper_doi 10.1107/s0567740873004498
_journal_volume 29
_journal_year 1973
_chemical_formula_sum 'F6 H4 Li2 O2 Sn'
_chemical_name_systematic 'Li2 Sn F6 (H2 O)2'
_space_group_IT_number 12
_symmetry_space_group_name_Hall '-C 2y'
_symmetry_space_group_name_H-M 'C 1 2/m 1'
_cell_angle_alpha 90
_cell_angle_beta 90.96
_cell_angle_gamma 90
_cell_formula_units_Z 2
_cell_length_a 9.818
_cell_length_b 6.101
_cell_length_c 4.727
_cell_volume 283.106
_cod_data_source_file Marseglia_ACBCAR_1973_829.cif
_cod_data_source_block H4F6Li2O2Sn1
_cod_depositor_comments
;
 Marking attached hydrogen atoms.

 Antanas Vaitkus,
 2017-11-23
;
_cod_original_cell_volume 283.1057
_cod_original_formula_sum 'H4 F6 Li2 O2 Sn1'
_cod_database_code 2107096

loop_
_symmetry_equiv_pos_as_xyz
x,y,z
-x,y,-z
-x,-y,-z
x,-y,z
x+1/2,y+1/2,z
-x+1/2,y+1/2,-z
-x+1/2,-y+1/2,-z
x+1/2,-y+1/2,z

loop_
_atom_site_label
_atom_site_type_symbol
_atom_site_fract_x
_atom_site_fract_y
_atom_site_fract_z
_atom_site_occupancy
_atom_site_U_iso_or_equiv
_atom_site_attached_hydrogens
Li1 Li+1 0.25 0.25 0.5 1 0.0 0
Sn1 Sn+4 0 0 0 1 0.0 0
F1 F-1 0.0875 0.2297 0.2297 1 0.0 0
F2 F-1 -0.1624 0 0.244 1 0.0 0
O1 O-2 0.3414 0 0.2794 1 0.0 2
